data_7218236
loop_
_publ_author_name
'Yao, Ching-Fa'
'Kotipalli, Trimurtulu'
'Donala, Janreddy'
'Kavala, Veerababurao'
'Kuo, Chun-Wei'
'Chen, Mei-Ling'
'Kuo, Ting-Shen'
'He, Chiu-Hui'

_publ_section_title
;
 BF3&#x2022;OEt2-mediated one pot synthesis of
 10-indolyldibenzo[b,f]azepine derivatives via tandem ring expansion and
 C-C bond formation
;
_journal_name_full 'RSC Adv.'
_journal_paper_doi 10.1039/C4RA08723B
_journal_year 2014
_chemical_formula_moiety 'C28 H20 Cl2 N2'
_chemical_formula_sum 'C28 H20 Cl2 N2'
_chemical_formula_weight 455.36
_chemical_name_systematic
;
 ?
;
_space_group_IT_number 14
_symmetry_cell_setting monoclinic
_symmetry_space_group_name_Hall '-P 2ybc'
_symmetry_space_group_name_H-M 'P 1 21/c 1'
_atom_sites_solution_hydrogens geom
_atom_sites_solution_primary direct
_atom_sites_solution_secondary difmap
_audit_creation_method SHELXL-97
_cell_angle_alpha 90.00
_cell_angle_beta 96.92(3)
_cell_angle_gamma 90.00
_cell_formula_units_Z 4
_cell_length_a 7.242(6)
_cell_length_b 21.438(12)
_cell_length_c 14.019(9)
_cell_measurement_reflns_used 0
_cell_measurement_temperature 200(2)
_cell_measurement_theta_max 0
_cell_measurement_theta_min 0
_cell_volume 2161(3)
_computing_molecular_graphics 'Ortep-3 for Windows (Farrugia, 1997)'
_computing_publication_material 'WinGX publication routines (Farrugia, 1999)'
_computing_structure_refinement 'SHELXL-97 (Sheldrick, 1997)'
_computing_structure_solution 'SHELXS-86 (Sheldrick, 1986)'
_diffrn_ambient_temperature 200(2)
_diffrn_measured_fraction_theta_full 0.992
_diffrn_measured_fraction_theta_max 0.992
_diffrn_radiation_monochromator graphite
_diffrn_radiation_source 'fine-focus sealed tube'
_diffrn_radiation_type MoK\a
_diffrn_radiation_wavelength 0.71073
_diffrn_reflns_av_R_equivalents 0.2401
_diffrn_reflns_av_sigmaI/netI 0.4358
_diffrn_reflns_limit_h_max 3
_diffrn_reflns_limit_h_min -8
_diffrn_reflns_limit_k_max 24
_diffrn_reflns_limit_k_min -25
_diffrn_reflns_limit_l_max 16
_diffrn_reflns_limit_l_min -14
_diffrn_reflns_number 10614
_diffrn_reflns_theta_full 25.30
_diffrn_reflns_theta_max 25.30
_diffrn_reflns_theta_min 1.74
_exptl_absorpt_coefficient_mu 0.320
_exptl_absorpt_correction_T_max 0.9936
_exptl_absorpt_correction_T_min 0.8537
_exptl_absorpt_correction_type multi-scan
_exptl_crystal_colour colorless
_exptl_crystal_density_diffrn 1.400
_exptl_crystal_density_method 'not measured'
_exptl_crystal_description prism
_exptl_crystal_F_000 944
_exptl_crystal_size_max 0.51
_exptl_crystal_size_mid 0.03
_exptl_crystal_size_min 0.02
_refine_diff_density_max 0.461
_refine_diff_density_min -0.441
_refine_diff_density_rms 0.086
_refine_ls_extinction_method none
_refine_ls_goodness_of_fit_ref 0.950
_refine_ls_hydrogen_treatment constr
_refine_ls_matrix_type full
_refine_ls_number_parameters 283
_refine_ls_number_reflns 3907
_refine_ls_number_restraints 0
_refine_ls_restrained_S_all 0.950
_refine_ls_R_factor_all 0.3364
_refine_ls_R_factor_gt 0.1027
_refine_ls_shift/su_max 0.001
_refine_ls_shift/su_mean 0.000
_refine_ls_structure_factor_coef Fsqd
_refine_ls_weighting_details 'calc w=1/[\s^2^(Fo^2^)+(0.0949P)^2^+0.0000P] where P=(Fo^2^+2Fc^2^)/3'
_refine_ls_weighting_scheme calc
_refine_ls_wR_factor_gt 0.1930
_refine_ls_wR_factor_ref 0.2902
_reflns_number_gt 1112
_reflns_number_total 3907
_reflns_threshold_expression >2sigma(I)
_cod_data_source_file c4ra08723b2.cif
_cod_data_source_block a16134
_cod_original_cell_volume 2161(2)
_cod_original_sg_symbol_H-M 'P 21/c'
_cod_database_code 7218236

loop_
_symmetry_equiv_pos_as_xyz
'x, y, z'
'-x, y+1/2, -z+1/2'
'-x, -y, -z'
'x, -y-1/2, z-1/2'

loop_
_atom_site_label
_atom_site_type_symbol
_atom_site_fract_x
_atom_site_fract_y
_atom_site_fract_z
_atom_site_U_iso_or_equiv
_atom_site_adp_type
_atom_site_occupancy
_atom_site_symmetry_multiplicity
_atom_site_calc_flag
_atom_site_refinement_flags
C1 C 0.1431(14) 0.8821(5) 0.9707(8) 0.039(3) Uani 1 1 d .
C2 C 0.2863(12) 0.9222(5) 0.9670(7) 0.034(3) Uani 1 1 d .
H2 H 0.2814 0.9634 0.9917 0.041 Uiso 1 1 calc R
C3 C 0.4410(14) 0.9015(5) 0.9261(8) 0.043(3) Uani 1 1 d .
H3 H 0.5413 0.9295 0.9216 0.052 Uiso 1 1 calc R
C4 C 0.4527(12) 0.8409(5) 0.8917(7) 0.027(3) Uani 1 1 d .
C5 C 0.3077(13) 0.8003(5) 0.8964(7) 0.032(3) Uani 1 1 d .
C6 C 0.1504(11) 0.8226(5) 0.9382(7) 0.039(3) Uani 1 1 d .
H6 H 0.0487 0.7954 0.9435 0.047 Uiso 1 1 calc R
C7 C 0.3225(15) 0.7317(5) 0.8608(9) 0.063(4) Uani 1 1 d .
H7 H 0.4414 0.7167 0.8972 0.075 Uiso 1 1 calc R
C8 C 0.3521(17) 0.7231(6) 0.7633(9) 0.083(5) Uani 1 1 d .
H8A H 0.2483 0.7440 0.7232 0.100 Uiso 1 1 calc R
H8B H 0.3404 0.6779 0.7495 0.100 Uiso 1 1 calc R
C9 C 0.5311(12) 0.7450(5) 0.7285(8) 0.031(3) Uani 1 1 d .
C10 C 0.6465(12) 0.7928(5) 0.7682(7) 0.024(3) Uani 1 1 d .
C11 C 0.7970(12) 0.8119(5) 0.7236(8) 0.041(3) Uani 1 1 d .
H11 H 0.8733 0.8455 0.7488 0.049 Uiso 1 1 calc R
C12 C 0.8350(14) 0.7801(5) 0.6397(9) 0.045(3) Uani 1 1 d .
H12 H 0.9420 0.7915 0.6107 0.054 Uiso 1 1 calc R
C13 C 0.7217(13) 0.7328(5) 0.5980(8) 0.038(3) Uani 1 1 d .
H13 H 0.7457 0.7136 0.5397 0.045 Uiso 1 1 calc R
C14 C 0.5725(12) 0.7147(5) 0.6445(8) 0.039(3) Uani 1 1 d .
H14 H 0.4963 0.6810 0.6193 0.047 Uiso 1 1 calc R
C15 C 0.1754(14) 0.6869(5) 0.8939(9) 0.042(3) Uani 1 1 d .
C16 C 0.1970(14) 0.6543(5) 0.9852(10) 0.040(3) Uani 1 1 d .
C17 C 0.3261(14) 0.6489(6) 1.0673(10) 0.050(4) Uani 1 1 d .
H17 H 0.4364 0.6733 1.0727 0.060 Uiso 1 1 calc R
C18 C 0.2962(16) 0.6089(5) 1.1401(9) 0.049(4) Uani 1 1 d .
H18 H 0.3850 0.6069 1.1957 0.059 Uiso 1 1 calc R
C19 C 0.1415(15) 0.5718(5) 1.1348(9) 0.047(3) Uani 1 1 d .
H19 H 0.1249 0.5445 1.1865 0.056 Uiso 1 1 calc R
C20 C 0.0096(15) 0.5735(5) 1.0554(9) 0.041(3) Uani 1 1 d .
H20 H -0.0967 0.5473 1.0524 0.049 Uiso 1 1 calc R
C21 C 0.0317(15) 0.6142(5) 0.9785(9) 0.037(3) Uani 1 1 d .
C22 C 0.0137(14) 0.6691(5) 0.8399(8) 0.036(3) Uani 1 1 d .
H22 H -0.0297 0.6847 0.7778 0.043 Uiso 1 1 calc R
C23 C -0.2453(11) 0.5930(5) 0.8492(9) 0.036(3) Uani 1 1 d .
C24 C -0.3783(12) 0.5808(5) 0.9113(8) 0.034(3) Uani 1 1 d .
H24 H -0.3614 0.5925 0.9771 0.041 Uiso 1 1 calc R
C25 C -0.5409(13) 0.5494(5) 0.8685(9) 0.042(2) Uani 1 1 d .
H25 H -0.6341 0.5385 0.9077 0.051 Uiso 1 1 calc R
C26 C -0.5675(13) 0.5345(5) 0.7730(9) 0.039(3) Uani 1 1 d .
C27 C -0.4342(13) 0.5476(5) 0.7143(9) 0.042(2) Uani 1 1 d .
H27 H -0.4540 0.5368 0.6481 0.051 Uiso 1 1 calc R
C28 C -0.2733(15) 0.5760(5) 0.7513(8) 0.044(3) Uani 1 1 d .
H28 H -0.1796 0.5844 0.7112 0.053 Uiso 1 1 calc R
N1 N 0.6176(9) 0.8253(4) 0.8530(6) 0.030(2) Uani 1 1 d .
H1 H 0.7202 0.8380 0.8876 0.035 Uiso 1 1 calc R
N2 N -0.0778(11) 0.6246(4) 0.8901(7) 0.036(3) Uani 1 1 d .
Cl1 Cl -0.0561(3) 0.90523(14) 1.0186(2) 0.0505(10) Uani 1 1 d .
Cl2 Cl -0.7703(4) 0.49766(16) 0.7282(3) 0.0679(12) Uani 1 1 d .

loop_
_atom_site_aniso_label
_atom_site_aniso_U_11
_atom_site_aniso_U_22
_atom_site_aniso_U_33
_atom_site_aniso_U_23
_atom_site_aniso_U_13
_atom_site_aniso_U_12
C1 0.040(7) 0.021(7) 0.056(9) -0.013(7) 0.007(6) 0.008(6)
C2 0.032(6) 0.021(7) 0.050(8) -0.006(6) 0.008(6) -0.006(5)
C3 0.054(7) 0.021(8) 0.055(9) -0.007(7) 0.004(7) -0.010(6)
C4 0.017(5) 0.039(8) 0.025(7) 0.003(6) 0.001(5) -0.009(5)
C5 0.045(6) 0.032(8) 0.019(7) -0.012(6) 0.003(5) -0.007(6)
C6 0.016(5) 0.062(10) 0.040(8) 0.002(7) 0.009(5) -0.019(6)
C7 0.068(8) 0.044(9) 0.085(12) -0.022(8) 0.047(8) -0.040(7)
C8 0.111(10) 0.066(11) 0.091(12) -0.025(9) 0.085(10) -0.041(9)
C9 0.025(6) 0.021(7) 0.048(9) 0.010(6) 0.009(6) 0.014(5)
C10 0.026(6) 0.023(7) 0.019(7) 0.004(6) -0.012(5) 0.009(5)
C11 0.027(6) 0.053(9) 0.045(9) 0.003(7) 0.008(6) -0.005(6)
C12 0.036(7) 0.038(9) 0.065(10) 0.015(8) 0.023(7) 0.004(6)
C13 0.047(7) 0.042(9) 0.025(8) 0.006(6) 0.005(6) 0.010(6)
C14 0.028(6) 0.040(8) 0.051(9) 0.000(7) 0.011(6) 0.009(5)
C15 0.047(7) 0.033(8) 0.054(9) -0.023(7) 0.039(7) -0.016(6)
C16 0.037(7) 0.026(7) 0.063(10) -0.018(7) 0.035(7) -0.009(6)
C17 0.019(6) 0.067(10) 0.061(10) -0.052(9) -0.004(7) -0.010(6)
C18 0.064(9) 0.028(8) 0.055(10) 0.005(7) 0.004(8) -0.002(7)
C19 0.053(8) 0.038(9) 0.047(9) 0.002(7) -0.004(7) 0.004(7)
C20 0.044(7) 0.015(7) 0.067(10) -0.008(7) 0.023(7) -0.016(6)
C21 0.048(8) 0.022(8) 0.042(9) -0.007(7) 0.016(7) 0.001(6)
C22 0.046(7) 0.025(7) 0.042(8) -0.005(6) 0.026(6) -0.008(6)
C23 0.010(5) 0.019(7) 0.078(10) 0.027(7) 0.002(6) -0.006(5)
C24 0.037(6) 0.028(7) 0.038(8) -0.004(6) 0.005(6) 0.006(5)
C25 0.026(4) 0.032(6) 0.069(7) 0.010(5) 0.008(5) -0.002(4)
C26 0.037(7) 0.031(8) 0.045(9) 0.001(7) -0.011(6) -0.004(5)
C27 0.026(4) 0.032(6) 0.069(7) 0.010(5) 0.008(5) -0.002(4)
C28 0.066(8) 0.050(9) 0.020(8) 0.015(7) 0.018(6) 0.002(7)
N1 0.025(4) 0.036(6) 0.026(6) -0.007(5) -0.004(4) -0.014(4)
N2 0.046(6) 0.017(6) 0.048(7) 0.006(5) 0.024(6) 0.006(5)
Cl1 0.0366(16) 0.047(2) 0.071(2) -0.0188(18) 0.0196(16) -0.0020(14)
Cl2 0.0424(18) 0.063(3) 0.096(3) -0.014(2) 0.0016(18) -0.0126(17)

loop_
_atom_type_symbol
_atom_type_description
_atom_type_scat_dispersion_real
_atom_type_scat_dispersion_imag
_atom_type_scat_source
C C 0.0033 0.0016 'International Tables Vol C Tables 4.2.6.8 and 6.1.1.4'
H H 0.0000 0.0000 'International Tables Vol C Tables 4.2.6.8 and 6.1.1.4'
N N 0.0061 0.0033 'International Tables Vol C Tables 4.2.6.8 and 6.1.1.4'
Cl Cl 0.1484 0.1585 'International Tables Vol C Tables 4.2.6.8 and 6.1.1.4'

loop_
_geom_angle_atom_site_label_1
_geom_angle_atom_site_label_2
_geom_angle_atom_site_label_3
_geom_angle
C2 C1 C6 121.6(9)
C2 C1 Cl1 120.7(8)
C6 C1 Cl1 117.8(8)
C1 C2 C3 118.1(10)
C1 C2 H2 120.9
C3 C2 H2 120.9
C2 C3 C4 121.8(9)
C2 C3 H3 119.1
C4 C3 H3 119.1
C5 C4 C3 119.7(9)
C5 C4 N1 123.9(10)
C3 C4 N1 116.4(8)
C4 C5 C6 117.5(10)
C4 C5 C7 120.0(8)
C6 C5 C7 122.5(9)
C1 C6 C5 121.3(9)
C1 C6 H6 119.4
C5 C6 H6 119.4
C8 C7 C15 113.4(10)
C8 C7 C5 117.0(10)
C15 C7 C5 114.4(8)
C8 C7 H7 103.2
C15 C7 H7 103.2
C5 C7 H7 103.2
C7 C8 C9 120.3(11)
C7 C8 H8A 107.2
C9 C8 H8A 107.2
C7 C8 H8B 107.2
C9 C8 H8B 107.2
H8A C8 H8B 106.9
C10 C9 C14 119.7(9)
C10 C9 C8 126.4(10)
C14 C9 C8 113.8(10)
C11 C10 C9 120.3(10)
C11 C10 N1 116.0(10)
C9 C10 N1 123.7(9)
C10 C11 C12 118.4(11)
C10 C11 H11 120.8
C12 C11 H11 120.8
C13 C12 C11 122.5(10)
C13 C12 H12 118.8
C11 C12 H12 118.8
C14 C13 C12 117.5(10)
C14 C13 H13 121.2
C12 C13 H13 121.2
C13 C14 C9 121.4(11)
C13 C14 H14 119.3
C9 C14 H14 119.3
C22 C15 C16 110.3(10)
C22 C15 C7 125.5(12)
C16 C15 C7 124.0(11)
C17 C16 C15 139.2(11)
C17 C16 C21 117.6(12)
C15 C16 C21 103.0(11)
C18 C17 C16 121.0(11)
C18 C17 H17 119.5
C16 C17 H17 119.5
C17 C18 C19 121.7(12)
C17 C18 H18 119.2
C19 C18 H18 119.2
C18 C19 C20 120.7(12)
C18 C19 H19 119.6
C20 C19 H19 119.6
C19 C20 C21 120.2(10)
C19 C20 H20 119.9
C21 C20 H20 119.9
N2 C21 C20 131.9(11)
N2 C21 C16 109.4(10)
C20 C21 C16 118.7(12)
C15 C22 N2 109.7(10)
C15 C22 H22 125.1
N2 C22 H22 125.1
C24 C23 C28 121.9(10)
C24 C23 N2 116.6(11)
C28 C23 N2 121.5(9)
C23 C24 C25 115.0(10)
C23 C24 H24 122.5
C25 C24 H24 122.5
C26 C25 C24 122.3(10)
C26 C25 H25 118.8
C24 C25 H25 118.8
C25 C26 C27 120.9(10)
C25 C26 Cl2 118.6(8)
C27 C26 Cl2 120.4(10)
C26 C27 C28 119.6(11)
C26 C27 H27 120.2
C28 C27 H27 120.2
C27 C28 C23 120.2(10)
C27 C28 H28 119.9
C23 C28 H28 119.9
C4 N1 C10 131.1(8)
C4 N1 H1 114.4
C10 N1 H1 114.4
C22 N2 C21 107.5(9)
C22 N2 C23 123.1(10)
C21 N2 C23 129.2(9)

loop_
_geom_bond_atom_site_label_1
_geom_bond_atom_site_label_2
_geom_bond_distance
C1 C2 1.352(12)
C1 C6 1.357(13)
C1 Cl1 1.736(10)
C2 C3 1.392(12)
C2 H2 0.9500
C3 C4 1.392(13)
C3 H3 0.9500
C4 C5 1.372(12)
C4 N1 1.409(10)
C5 C6 1.425(12)
C5 C7 1.561(14)
C6 H6 0.9500
C7 C8 1.420(14)
C7 C15 1.546(13)
C7 H7 1.0000
C8 C9 1.514(13)
C8 H8A 0.9900
C8 H8B 0.9900
C9 C10 1.394(13)
C9 C14 1.408(13)
C10 C11 1.382(12)
C10 N1 1.416(11)
C11 C12 1.416(14)
C11 H11 0.9500
C12 C13 1.388(13)
C12 H12 0.9500
C13 C14 1.383(12)
C13 H13 0.9500
C14 H14 0.9500
C15 C22 1.369(13)
C15 C16 1.451(15)
C16 C17 1.397(15)
C16 C21 1.468(13)
C17 C18 1.371(15)
C17 H17 0.9500
C18 C19 1.369(14)
C18 H18 0.9500
C19 C20 1.378(14)
C19 H19 0.9500
C20 C21 1.410(15)
C20 H20 0.9500
C21 N2 1.406(13)
C22 N2 1.398(11)
C22 H22 0.9500
C23 C24 1.399(12)
C23 C28 1.410(14)
C23 N2 1.447(12)
C24 C25 1.424(13)
C24 H24 0.9500
C25 C26 1.367(14)
C25 H25 0.9500
C26 C27 1.371(13)
C26 Cl2 1.719(10)
C27 C28 1.362(13)
C27 H27 0.9500
C28 H28 0.9500
N1 H1 0.8800
